data_7105228
loop_
_publ_author_name
'Dutton, Jason L'
'Battista, Taylor L'
'Sgro, Michael J'
'Ragogna, Paul J'

_publ_section_title
;
 Diazabutadiene complexes of selenium as Se2+ transfer reagents.
;
_journal_issue 7
_journal_name_full 'Chemical communications (Cambridge, England)'
_journal_page_first 1041
_journal_page_last 1043
_journal_paper_doi 10.1039/b917841d
_journal_volume 46
_journal_year 2010
_chemical_formula_sum 'C31.5 H42 Cl3 F6 N8 O6 S2 Se'
_chemical_formula_weight 992.16
_chemical_name_systematic
;
?
;
_space_group_IT_number 2
_symmetry_cell_setting triclinic
_symmetry_space_group_name_Hall '-P 1'
_symmetry_space_group_name_H-M 'P -1'
_atom_sites_solution_hydrogens geom
_atom_sites_solution_primary direct
_atom_sites_solution_secondary difmap
_audit_creation_method SHELXL-97
_cell_angle_alpha 67.84(3)
_cell_angle_beta 86.92(3)
_cell_angle_gamma 78.47(3)
_cell_formula_units_Z 2
_cell_length_a 11.951(2)
_cell_length_b 13.706(3)
_cell_length_c 14.440(3)
_cell_measurement_reflns_used 37938
_cell_measurement_temperature 150(2)
_cell_measurement_theta_max 25.03
_cell_measurement_theta_min 1.00
_cell_volume 2145.8(7)
_computing_cell_refinement 'DENZO-SMN (Otwinowski & Minor, 1997)'
_computing_data_collection 'COLLECT (Nonius, 1997-2001)'
_computing_data_reduction DENZO-SMN
_computing_molecular_graphics 'SHELXTL/PC (Sheldrick, 2001)'
_computing_publication_material SHELXTL/PC
_computing_structure_refinement 'SHELXL-97 (Sheldrick, 1997)'
_computing_structure_solution 'SHELXS-97 (Sheldrick, 1990)'
_diffrn_ambient_temperature 150(2)
_diffrn_measured_fraction_theta_full .990
_diffrn_measured_fraction_theta_max .990
_diffrn_measurement_device_type 'Nonius Kappa-CCD'
_diffrn_measurement_method '\f scans, and \w scans'
_diffrn_radiation_monochromator graphite
_diffrn_radiation_source 'fine-focus sealed tube'
_diffrn_radiation_type MoK\a
_diffrn_radiation_wavelength 0.71073
_diffrn_reflns_av_R_equivalents 0.0380
_diffrn_reflns_av_sigmaI/netI 0.0579
_diffrn_reflns_limit_h_max 14
_diffrn_reflns_limit_h_min -14
_diffrn_reflns_limit_k_max 16
_diffrn_reflns_limit_k_min -16
_diffrn_reflns_limit_l_max 17
_diffrn_reflns_limit_l_min -17
_diffrn_reflns_number 14477
_diffrn_reflns_theta_full 25.19
_diffrn_reflns_theta_max 25.19
_diffrn_reflns_theta_min 1.52
_exptl_absorpt_coefficient_mu 1.236
_exptl_absorpt_correction_T_max 0.8174
_exptl_absorpt_correction_T_min 0.7642
_exptl_absorpt_correction_type multi-scan
_exptl_absorpt_process_details 'DENZO-SMN (Otwinowski & Minor, 1997)'
_exptl_crystal_colour colorless
_exptl_crystal_density_diffrn 1.536
_exptl_crystal_density_method 'not measured'
_exptl_crystal_description block
_exptl_crystal_F_000 1012
_exptl_crystal_size_max 0.23
_exptl_crystal_size_mid 0.20
_exptl_crystal_size_min 0.17
_refine_diff_density_max 1.352
_refine_diff_density_min -1.146
_refine_diff_density_rms .112
_refine_ls_extinction_method none
_refine_ls_goodness_of_fit_ref 1.044
_refine_ls_hydrogen_treatment constr
_refine_ls_matrix_type full
_refine_ls_number_parameters 536
_refine_ls_number_reflns 7641
_refine_ls_number_restraints 18
_refine_ls_restrained_S_all 1.057
_refine_ls_R_factor_all 0.1191
_refine_ls_R_factor_gt 0.0815
_refine_ls_shift/su_max 0.001
_refine_ls_shift/su_mean 0.000
_refine_ls_structure_factor_coef Fsqd
_refine_ls_weighting_details 'calc w=1/[\s^2^(Fo^2^)+(0.1407P)^2^+4.6090P] where P=(Fo^2^+2Fc^2^)/3'
_refine_ls_weighting_scheme calc
_refine_ls_wR_factor_gt 0.2212
_refine_ls_wR_factor_ref 0.2526
_reflns_number_gt 5172
_reflns_number_total 7641
_reflns_threshold_expression >2sigma(I)
_cod_data_source_file b917841d.txt
_cod_data_source_block 7
_cod_original_sg_symbol_H-M P-1
_cod_original_formula_sum 'C31.50 H42 Cl3 F6 N8 O6 S2 Se'
_cod_database_code 7105228

loop_
_symmetry_equiv_pos_as_xyz
'x, y, z'
'-x, -y, -z'

loop_
_atom_site_label
_atom_site_type_symbol
_atom_site_fract_x
_atom_site_fract_y
_atom_site_fract_z
_atom_site_U_iso_or_equiv
_atom_site_adp_type
_atom_site_occupancy
_atom_site_symmetry_multiplicity
_atom_site_calc_flag
_atom_site_refinement_flags
_atom_site_disorder_assembly
_atom_site_disorder_group
Se1 Se 0.5000 0.0000 0.0000 0.0384(3) Uani 1 2 d S . .
Cl1 Cl 0.8880(2) 0.1869(3) 0.0515(2) 0.1079(9) Uani 1 1 d D . .
S1 S 0.71938(13) 0.68793(12) 0.13416(14) 0.0506(5) Uani 1 1 d D . .
O1 O 0.6514(5) 0.6570(4) 0.0757(4) 0.0798(17) Uani 1 1 d D . .
F1 F 0.8673(6) 0.5776(5) 0.2779(6) 0.149(3) Uani 1 1 d D . .
S2 S 1.0934(3) 0.22772(17) 0.4752(2) 0.1014(10) Uani 1 1 d D . .
Se2 Se 0.5000 0.5000 0.5000 0.0575(3) Uani 1 2 d S . .
Cl2 Cl 0.9850(3) 0.2823(3) 0.1633(3) 0.1229(11) Uani 1 1 d D . .
O2 O 0.7969(4) 0.7543(4) 0.0807(5) 0.091(2) Uani 1 1 d D . .
F2 F 0.8868(7) 0.5302(5) 0.1540(7) 0.181(4) Uani 1 1 d D . .
F3 F 0.7564(4) 0.4878(3) 0.2575(4) 0.0954(18) Uani 1 1 d D . .
O3 O 0.6540(5) 0.7202(4) 0.2072(4) 0.0743(15) Uani 1 1 d D . .
O4 O 1.0700(7) 0.1624(5) 0.5707(5) 0.137(4) Uani 1 1 d D . .
F4 F 1.1346(8) 0.3704(9) 0.5244(9) 0.194(4) Uani 1 1 d D . .
F5 F 1.0732(5) 0.4337(4) 0.3804(5) 0.111(2) Uani 1 1 d D . .
O5 O 1.1904(5) 0.2143(5) 0.4209(6) 0.109(3) Uani 1 1 d D . .
F6 F 0.9565(4) 0.3883(4) 0.4973(5) 0.1015(18) Uani 1 1 d D . .
C10 C 0.9787(9) 0.2732(9) 0.0479(7) 0.118(4) Uani 1 1 d D . .
H10A H 1.0562 0.2460 0.0293 0.141 Uiso 1 1 calc R . .
H10B H 0.9502 0.3453 -0.0032 0.141 Uiso 1 1 calc R . .
N11 N 0.3585(4) -0.0652(4) 0.0805(4) 0.0429(12) Uani 1 1 d . . .
N12 N 0.0758(4) -0.1978(5) 0.2052(4) 0.0547(14) Uani 1 1 d . . .
C12 C 0.3684(5) -0.1700(5) 0.1334(5) 0.0434(14) Uani 1 1 d . . .
H12A H 0.4423 -0.2141 0.1420 0.052 Uiso 1 1 calc R . .
C13 C 0.1587(5) -0.0433(5) 0.1089(5) 0.0482(16) Uani 1 1 d . . .
H13A H 0.0863 0.0035 0.0990 0.058 Uiso 1 1 calc R . .
C14 C 0.1674(5) -0.1537(5) 0.1650(4) 0.0417(14) Uani 1 1 d . . .
C15 C 0.2521(5) -0.0037(5) 0.0692(5) 0.0467(15) Uani 1 1 d . . .
H15A H 0.2431 0.0711 0.0313 0.056 Uiso 1 1 calc R . .
C16 C 0.2791(5) -0.2175(5) 0.1756(5) 0.0456(15) Uani 1 1 d . . .
H16A H 0.2910 -0.2929 0.2119 0.055 Uiso 1 1 calc R . .
C17 C 0.0898(7) -0.3145(6) 0.2587(6) 0.072(2) Uani 1 1 d . . .
H17A H 0.1712 -0.3473 0.2642 0.109 Uiso 1 1 calc R . .
H17B H 0.0490 -0.3443 0.2218 0.109 Uiso 1 1 calc R . .
H17C H 0.0586 -0.3298 0.3258 0.109 Uiso 1 1 calc R . .
C18 C -0.0387(6) -0.1324(7) 0.1895(6) 0.065(2) Uani 1 1 d . . .
H18A H -0.0344 -0.0568 0.1528 0.098 Uiso 1 1 calc R . .
H18B H -0.0736 -0.1406 0.2544 0.098 Uiso 1 1 calc R . .
H18C H -0.0853 -0.1556 0.1509 0.098 Uiso 1 1 calc R . .
N21 N 0.4490(4) -0.0465(4) -0.1161(4) 0.0393(11) Uani 1 1 d . . .
C22 C 0.3675(5) 0.0193(5) -0.1846(4) 0.0399(14) Uani 1 1 d . . .
H22A H 0.3459 0.0920 -0.1904 0.048 Uiso 1 1 calc R . .
N22 N 0.2892(5) -0.1591(4) -0.2927(4) 0.0500(13) Uani 1 1 d . . .
C23 C 0.3146(5) -0.0138(5) -0.2461(5) 0.0434(14) Uani 1 1 d . . .
H23A H 0.2592 0.0359 -0.2946 0.052 Uiso 1 1 calc R . .
C24 C 0.3429(5) -0.1225(5) -0.2372(5) 0.0407(14) Uani 1 1 d . . .
C25 C 0.4306(5) -0.1875(5) -0.1666(5) 0.0455(15) Uani 1 1 d . . .
H25A H 0.4566 -0.2602 -0.1596 0.055 Uiso 1 1 calc R . .
C26 C 0.4773(5) -0.1486(5) -0.1097(5) 0.0451(15) Uani 1 1 d . . .
H26A H 0.5343 -0.1961 -0.0616 0.054 Uiso 1 1 calc R . .
C27 C 0.3177(9) -0.2710(6) -0.2832(7) 0.082(3) Uani 1 1 d . . .
H27A H 0.3598 -0.3144 -0.2201 0.123 Uiso 1 1 calc R . .
H27B H 0.3651 -0.2767 -0.3392 0.123 Uiso 1 1 calc R . .
H27C H 0.2473 -0.2971 -0.2842 0.123 Uiso 1 1 calc R . .
C28 C 0.1987(6) -0.0896(6) -0.3662(6) 0.0606(19) Uani 1 1 d . . .
H28A H 0.1918 -0.0152 -0.3715 0.091 Uiso 1 1 calc R . .
H28B H 0.1260 -0.1130 -0.3446 0.091 Uiso 1 1 calc R . .
H28C H 0.2177 -0.0941 -0.4315 0.091 Uiso 1 1 calc R . .
N31 N 0.5537(5) 0.5209(5) 0.6292(5) 0.0696(18) Uani 1 1 d . . .
C32 C 0.6326(7) 0.5842(7) 0.6244(8) 0.080(3) Uani 1 1 d . . .
H32A H 0.6581 0.6244 0.5604 0.096 Uiso 1 1 calc R . .
N32 N 0.6854(7) 0.5339(6) 0.8839(7) 0.092(2) Uani 1 1 d . . .
C33 C 0.6747(7) 0.5919(7) 0.7047(8) 0.078(2) Uani 1 1 d . . .
H33A H 0.7282 0.6370 0.6968 0.093 Uiso 1 1 calc R . .
C34 C 0.6397(7) 0.5330(6) 0.8018(8) 0.071(2) Uani 1 1 d . . .
C35 C 0.5571(6) 0.4698(6) 0.8056(7) 0.063(2) Uani 1 1 d . . .
H35A H 0.5297 0.4284 0.8682 0.075 Uiso 1 1 calc R . .
C36 C 0.5181(6) 0.4687(5) 0.7211(7) 0.066(2) Uani 1 1 d . . .
H36A H 0.4608 0.4279 0.7264 0.079 Uiso 1 1 calc R . .
C37 C 0.7752(10) 0.5964(10) 0.8779(9) 0.112(4) Uani 1 1 d . . .
H37A H 0.7758 0.6501 0.8099 0.169 Uiso 1 1 calc R . .
H37B H 0.8498 0.5478 0.8942 0.169 Uiso 1 1 calc R . .
H37C H 0.7595 0.6326 0.9255 0.169 Uiso 1 1 calc R . .
C38 C 0.6670(9) 0.4588(8) 0.9853(8) 0.094(3) Uani 1 1 d . . .
H38A H 0.6010 0.4269 0.9839 0.142 Uiso 1 1 calc R . .
H38B H 0.6527 0.4977 1.0308 0.142 Uiso 1 1 calc R . .
H38C H 0.7351 0.4020 1.0086 0.142 Uiso 1 1 calc R . .
N41 N 0.4116(4) 0.6640(4) 0.4428(4) 0.0543(14) Uani 1 1 d . . .
C42 C 0.4633(6) 0.7449(6) 0.3889(5) 0.0569(18) Uani 1 1 d . . .
H42A H 0.5418 0.7283 0.3749 0.068 Uiso 1 1 calc R . .
N42 N 0.2371(5) 0.9797(5) 0.3415(4) 0.0553(14) Uani 1 1 d . . .
C43 C 0.4103(6) 0.8484(6) 0.3536(5) 0.0537(17) Uani 1 1 d . . .
H43A H 0.4516 0.9022 0.3153 0.064 Uiso 1 1 calc R . .
C44 C 0.2929(5) 0.8786(5) 0.3729(5) 0.0464(15) Uani 1 1 d . . .
C45 C 0.2389(5) 0.7912(5) 0.4285(5) 0.0481(15) Uani 1 1 d . . .
H45A H 0.1600 0.8046 0.4427 0.058 Uiso 1 1 calc R . .
C46 C 0.2987(5) 0.6900(6) 0.4613(5) 0.0531(17) Uani 1 1 d . . .
H46A H 0.2604 0.6336 0.4992 0.064 Uiso 1 1 calc R . .
C47 C 0.1141(6) 1.0062(6) 0.3557(6) 0.0576(18) Uani 1 1 d . . .
H47A H 0.0869 0.9409 0.3979 0.086 Uiso 1 1 calc R . .
H47B H 0.0740 1.0367 0.2905 0.086 Uiso 1 1 calc R . .
H47C H 0.0989 1.0587 0.3880 0.086 Uiso 1 1 calc R . .
C48 C 0.2901(7) 1.0690(6) 0.2802(6) 0.066(2) Uani 1 1 d . . .
H48A H 0.3721 1.0430 0.2759 0.099 Uiso 1 1 calc R . .
H48B H 0.2789 1.1233 0.3103 0.099 Uiso 1 1 calc R . .
H48C H 0.2551 1.1008 0.2129 0.099 Uiso 1 1 calc R . .
C51 C 0.8110(6) 0.5647(6) 0.2085(6) 0.080(3) Uani 1 1 d D . .
C61 C 1.0572(6) 0.3606(6) 0.4662(6) 0.094(3) Uani 1 1 d D . .
O6 O 0.9931(8) 0.2330(15) 0.4194(10) 0.264(10) Uani 1 1 d D . .
Cl3 Cl 0.5112(5) -0.1467(11) -0.4270(5) 0.096(4) Uani 0.516(19) 1 d PD A 1
Cl3B Cl 0.5211(13) -0.0735(11) -0.4643(10) 0.143(4) Uani 0.484(19) 1 d P . 2
C91 C 0.5742(19) -0.051(2) -0.5204(18) 0.136(14) Uani 0.50 1 d PD . .

loop_
_atom_site_aniso_label
_atom_site_aniso_U_11
_atom_site_aniso_U_22
_atom_site_aniso_U_33
_atom_site_aniso_U_23
_atom_site_aniso_U_13
_atom_site_aniso_U_12
Se1 0.0355(5) 0.0406(5) 0.0399(5) -0.0141(4) 0.0029(3) -0.0117(3)
Cl1 0.0760(15) 0.132(2) 0.140(2) -0.085(2) -0.0137(15) -0.0003(15)
S1 0.0422(9) 0.0349(8) 0.0666(11) -0.0106(8) 0.0024(8) -0.0062(7)
O1 0.090(4) 0.067(3) 0.078(4) -0.022(3) -0.027(3) -0.006(3)
F1 0.121(5) 0.092(4) 0.200(8) 0.000(4) -0.093(5) -0.029(4)
S2 0.134(2) 0.0437(11) 0.114(2) -0.0254(12) 0.0637(18) -0.0146(13)
Se2 0.0364(5) 0.0516(6) 0.0701(7) -0.0088(5) 0.0092(4) -0.0064(4)
Cl2 0.118(2) 0.130(2) 0.159(3) -0.084(2) 0.023(2) -0.055(2)
O2 0.054(3) 0.049(3) 0.131(5) 0.007(3) 0.029(3) -0.012(2)
F2 0.138(6) 0.091(4) 0.214(8) 0.002(5) 0.082(6) 0.060(4)
F3 0.080(3) 0.041(2) 0.133(5) 0.009(3) -0.023(3) -0.019(2)
O3 0.087(4) 0.051(3) 0.080(4) -0.023(3) 0.018(3) -0.010(3)
O4 0.123(6) 0.063(4) 0.156(7) 0.023(4) 0.062(5) -0.006(4)
F4 0.136(7) 0.237(11) 0.281(12) -0.164(10) -0.012(7) -0.061(7)
F5 0.087(4) 0.055(3) 0.139(5) 0.010(3) 0.034(3) -0.004(3)
O5 0.093(4) 0.061(4) 0.178(7) -0.054(4) 0.074(5) -0.028(3)
F6 0.079(3) 0.074(3) 0.152(5) -0.050(3) 0.046(3) -0.012(3)
C10 0.089(7) 0.125(9) 0.111(9) -0.016(7) 0.044(6) -0.025(7)
N11 0.041(3) 0.042(3) 0.042(3) -0.011(2) 0.009(2) -0.010(2)
N12 0.041(3) 0.058(3) 0.059(4) -0.014(3) 0.005(3) -0.013(3)
C12 0.041(3) 0.036(3) 0.048(4) -0.011(3) 0.002(3) -0.007(3)
C13 0.038(3) 0.044(3) 0.053(4) -0.012(3) 0.004(3) -0.001(3)
C14 0.039(3) 0.050(4) 0.036(3) -0.016(3) 0.003(3) -0.010(3)
C15 0.048(4) 0.032(3) 0.049(4) -0.006(3) 0.007(3) -0.004(3)
C16 0.046(4) 0.039(3) 0.046(4) -0.009(3) 0.001(3) -0.010(3)
C17 0.068(5) 0.059(4) 0.080(6) -0.003(4) 0.005(4) -0.036(4)
C18 0.036(4) 0.080(5) 0.074(5) -0.023(4) 0.007(3) -0.015(3)
N21 0.038(3) 0.042(3) 0.042(3) -0.019(2) 0.000(2) -0.011(2)
C22 0.045(3) 0.033(3) 0.040(3) -0.012(3) 0.000(3) -0.005(3)
N22 0.060(3) 0.039(3) 0.051(3) -0.017(2) -0.013(3) -0.006(2)
C23 0.042(3) 0.040(3) 0.044(4) -0.013(3) -0.005(3) 0.000(3)
C24 0.041(3) 0.040(3) 0.043(3) -0.017(3) 0.005(3) -0.011(3)
C25 0.050(4) 0.029(3) 0.053(4) -0.012(3) -0.009(3) -0.002(3)
C26 0.045(3) 0.042(3) 0.044(4) -0.012(3) -0.006(3) -0.005(3)
C27 0.123(7) 0.042(4) 0.086(6) -0.028(4) -0.044(5) -0.008(4)
C28 0.056(4) 0.063(4) 0.067(5) -0.031(4) -0.018(4) -0.006(3)
N31 0.041(3) 0.058(4) 0.089(5) -0.007(3) 0.011(3) -0.008(3)
C32 0.056(5) 0.064(5) 0.102(7) -0.005(5) 0.022(5) -0.026(4)
N32 0.109(6) 0.079(5) 0.111(7) -0.051(5) 0.039(5) -0.051(5)
C33 0.064(5) 0.064(5) 0.097(7) -0.014(5) 0.017(5) -0.032(4)
C34 0.063(5) 0.050(4) 0.101(7) -0.032(4) 0.029(5) -0.014(4)
C35 0.057(4) 0.044(4) 0.078(6) -0.016(4) 0.029(4) -0.013(3)
C36 0.045(4) 0.040(4) 0.097(6) -0.010(4) 0.026(4) -0.011(3)
C37 0.123(9) 0.122(9) 0.123(9) -0.059(8) 0.035(7) -0.074(8)
C38 0.103(7) 0.089(7) 0.099(7) -0.038(6) 0.025(6) -0.035(6)
N41 0.043(3) 0.050(3) 0.062(4) -0.014(3) 0.009(3) -0.007(3)
C42 0.039(3) 0.060(4) 0.066(5) -0.018(4) 0.013(3) -0.013(3)
N42 0.051(3) 0.055(3) 0.064(4) -0.026(3) 0.010(3) -0.015(3)
C43 0.046(4) 0.060(4) 0.054(4) -0.019(3) 0.008(3) -0.016(3)
C44 0.047(4) 0.054(4) 0.045(4) -0.024(3) 0.008(3) -0.015(3)
C45 0.038(3) 0.060(4) 0.052(4) -0.028(3) 0.009(3) -0.011(3)
C46 0.042(4) 0.055(4) 0.061(4) -0.019(3) 0.013(3) -0.013(3)
C47 0.051(4) 0.054(4) 0.066(5) -0.025(4) 0.003(3) -0.003(3)
C48 0.065(5) 0.056(4) 0.077(5) -0.023(4) 0.011(4) -0.020(4)
C51 0.047(4) 0.053(5) 0.127(8) -0.012(5) -0.017(5) -0.017(4)
C61 0.071(6) 0.069(6) 0.115(8) -0.015(6) 0.033(6) -0.001(5)
O6 0.155(10) 0.54(3) 0.272(16) -0.302(19) 0.069(10) -0.181(14)
Cl3 0.084(4) 0.141(9) 0.080(4) -0.052(5) 0.021(3) -0.040(4)
Cl3B 0.230(12) 0.111(8) 0.109(8) -0.054(8) -0.026(7) -0.050(8)
C91 0.057(13) 0.20(4) 0.098(19) 0.01(2) -0.002(12) -0.036(16)

loop_
_atom_type_symbol
_atom_type_description
_atom_type_scat_dispersion_real
_atom_type_scat_dispersion_imag
_atom_type_scat_source
C C .0033 .0016 'International Tables Vol C Tables 4.2.6.8 and 6.1.1.4'
H H .0000 .0000 'International Tables Vol C Tables 4.2.6.8 and 6.1.1.4'
N N .0061 .0033 'International Tables Vol C Tables 4.2.6.8 and 6.1.1.4'
O O .0106 .0060 'International Tables Vol C Tables 4.2.6.8 and 6.1.1.4'
F F .0171 .0103 'International Tables Vol C Tables 4.2.6.8 and 6.1.1.4'
S S .1246 .1234 'International Tables Vol C Tables 4.2.6.8 and 6.1.1.4'
Cl Cl .1484 .1585 'International Tables Vol C Tables 4.2.6.8 and 6.1.1.4'
Se Se -.0929 2.2259 'International Tables Vol C Tables 4.2.6.8 and 6.1.1.4'

loop_
_geom_angle_atom_site_label_1
_geom_angle_atom_site_label_2
_geom_angle_atom_site_label_3
_geom_angle
_geom_angle_site_symmetry_1
_geom_angle_site_symmetry_3
_geom_angle_publ_flag
N11 Se1 N11 180.0 2_655 . ?
N11 Se1 N21 94.63(19) 2_655 . ?
N11 Se1 N21 85.37(19) . . ?
N11 Se1 N21 85.37(19) 2_655 2_655 ?
N11 Se1 N21 94.63(19) . 2_655 ?
N21 Se1 N21 180.0(2) . 2_655 ?
O2 S1 O1 116.0(4) . . ?
O2 S1 O3 115.6(4) . . ?
O1 S1 O3 112.2(4) . . ?
O2 S1 C51 103.6(3) . . ?
O1 S1 C51 104.2(3) . . ?
O3 S1 C51 103.2(3) . . ?
O4 S2 O5 127.7(5) . . ?
O4 S2 O6 101.4(7) . . ?
O5 S2 O6 109.6(6) . . ?
O4 S2 C61 108.2(4) . . ?
O5 S2 C61 109.8(3) . . ?
O6 S2 C61 94.9(8) . . ?
N31 Se2 N31 180.0(3) 2_666 . ?
N31 Se2 N41 90.1(2) 2_666 . ?
N31 Se2 N41 89.9(2) . . ?
N31 Se2 N41 89.9(2) 2_666 2_666 ?
N31 Se2 N41 90.1(2) . 2_666 ?
N41 Se2 N41 180.00(19) . 2_666 ?
Cl2 C10 Cl1 110.0(6) . . ?
Cl2 C10 H10A 109.7 . . ?
Cl1 C10 H10A 109.7 . . ?
Cl2 C10 H10B 109.7 . . ?
Cl1 C10 H10B 109.7 . . ?
H10A C10 H10B 108.2 . . ?
C12 N11 C15 117.1(5) . . ?
C12 N11 Se1 121.2(4) . . ?
C15 N11 Se1 121.2(4) . . ?
C14 N12 C18 120.9(6) . . ?
C14 N12 C17 120.0(6) . . ?
C18 N12 C17 118.9(6) . . ?
N11 C12 C16 123.8(6) . . ?
N11 C12 H12A 118.1 . . ?
C16 C12 H12A 118.1 . . ?
C15 C13 C14 120.4(6) . . ?
C15 C13 H13A 119.8 . . ?
C14 C13 H13A 119.8 . . ?
N12 C14 C13 122.7(6) . . ?
N12 C14 C16 121.5(6) . . ?
C13 C14 C16 115.8(5) . . ?
C13 C15 N11 123.4(5) . . ?
C13 C15 H15A 118.3 . . ?
N11 C15 H15A 118.3 . . ?
C12 C16 C14 119.5(6) . . ?
C12 C16 H16A 120.2 . . ?
C14 C16 H16A 120.2 . . ?
N12 C17 H17A 109.5 . . ?
N12 C17 H17B 109.5 . . ?
H17A C17 H17B 109.5 . . ?
N12 C17 H17C 109.5 . . ?
H17A C17 H17C 109.5 . . ?
H17B C17 H17C 109.5 . . ?
N12 C18 H18A 109.5 . . ?
N12 C18 H18B 109.5 . . ?
H18A C18 H18B 109.5 . . ?
N12 C18 H18C 109.5 . . ?
H18A C18 H18C 109.5 . . ?
H18B C18 H18C 109.5 . . ?
C26 N21 C22 117.0(5) . . ?
C26 N21 Se1 120.9(4) . . ?
C22 N21 Se1 120.5(4) . . ?
N21 C22 C23 123.0(5) . . ?
N21 C22 H22A 118.5 . . ?
C23 C22 H22A 118.5 . . ?
C24 N22 C27 121.6(5) . . ?
C24 N22 C28 122.3(5) . . ?
C27 N22 C28 116.2(5) . . ?
C22 C23 C24 119.7(5) . . ?
C22 C23 H23A 120.2 . . ?
C24 C23 H23A 120.2 . . ?
N22 C24 C25 123.3(5) . . ?
N22 C24 C23 121.5(5) . . ?
C25 C24 C23 115.2(5) . . ?
C26 C25 C24 121.0(6) . . ?
C26 C25 H25A 119.5 . . ?
C24 C25 H25A 119.5 . . ?
C25 C26 N21 124.0(6) . . ?
C25 C26 H26A 118.0 . . ?
N21 C26 H26A 118.0 . . ?
N22 C27 H27A 109.5 . . ?
N22 C27 H27B 109.5 . . ?
H27A C27 H27B 109.5 . . ?
N22 C27 H27C 109.5 . . ?
H27A C27 H27C 109.5 . . ?
H27B C27 H27C 109.5 . . ?
N22 C28 H28A 109.5 . . ?
N22 C28 H28B 109.5 . . ?
H28A C28 H28B 109.5 . . ?
N22 C28 H28C 109.5 . . ?
H28A C28 H28C 109.5 . . ?
H28B C28 H28C 109.5 . . ?
C36 N31 C32 115.6(8) . . ?
C36 N31 Se2 122.1(6) . . ?
C32 N31 Se2 122.3(6) . . ?
C33 C32 N31 123.6(8) . . ?
C33 C32 H32A 118.2 . . ?
N31 C32 H32A 118.2 . . ?
C34 N32 C38 122.7(7) . . ?
C34 N32 C37 121.6(8) . . ?
C38 N32 C37 114.7(9) . . ?
C32 C33 C34 120.3(8) . . ?
C32 C33 H33A 119.8 . . ?
C34 C33 H33A 119.8 . . ?
N32 C34 C33 121.6(8) . . ?
N32 C34 C35 122.8(8) . . ?
C33 C34 C35 115.5(9) . . ?
C36 C35 C34 120.0(8) . . ?
C36 C35 H35A 120.0 . . ?
C34 C35 H35A 120.0 . . ?
C35 C36 N31 124.9(7) . . ?
C35 C36 H36A 117.5 . . ?
N31 C36 H36A 117.5 . . ?
N32 C37 H37A 109.5 . . ?
N32 C37 H37B 109.5 . . ?
H37A C37 H37B 109.5 . . ?
N32 C37 H37C 109.5 . . ?
H37A C37 H37C 109.5 . . ?
H37B C37 H37C 109.5 . . ?
N32 C38 H38A 109.5 . . ?
N32 C38 H38B 109.5 . . ?
H38A C38 H38B 109.5 . . ?
N32 C38 H38C 109.5 . . ?
H38A C38 H38C 109.5 . . ?
H38B C38 H38C 109.5 . . ?
C42 N41 C46 117.0(6) . . ?
C42 N41 Se2 122.4(4) . . ?
C46 N41 Se2 120.5(4) . . ?
N41 C42 C43 123.6(6) . . ?
N41 C42 H42A 118.2 . . ?
C43 C42 H42A 118.2 . . ?
C44 N42 C48 122.3(6) . . ?
C44 N42 C47 121.3(6) . . ?
C48 N42 C47 115.9(6) . . ?
C42 C43 C44 120.9(6) . . ?
C42 C43 H43A 119.6 . . ?
C44 C43 H43A 119.6 . . ?
N42 C44 C45 122.0(6) . . ?
N42 C44 C43 123.3(6) . . ?
C45 C44 C43 114.7(6) . . ?
C46 C45 C44 120.5(6) . . ?
C46 C45 H45A 119.8 . . ?
C44 C45 H45A 119.8 . . ?
C45 C46 N41 123.4(6) . . ?
C45 C46 H46A 118.3 . . ?
N41 C46 H46A 118.3 . . ?
N42 C47 H47A 109.5 . . ?
N42 C47 H47B 109.5 . . ?
H47A C47 H47B 109.5 . . ?
N42 C47 H47C 109.5 . . ?
H47A C47 H47C 109.5 . . ?
H47B C47 H47C 109.5 . . ?
N42 C48 H48A 109.5 . . ?
N42 C48 H48B 109.5 . . ?
H48A C48 H48B 109.5 . . ?
N42 C48 H48C 109.5 . . ?
H48A C48 H48C 109.5 . . ?
H48B C48 H48C 109.5 . . ?
F2 C51 F3 108.2(7) . . ?
F2 C51 F1 107.0(8) . . ?
F3 C51 F1 104.9(6) . . ?
F2 C51 S1 111.4(5) . . ?
F3 C51 S1 113.7(5) . . ?
F1 C51 S1 111.2(5) . . ?
F6 C61 F5 109.3(6) . . ?
F6 C61 F4 107.9(8) . . ?
F5 C61 F4 101.2(8) . . ?
F6 C61 S2 115.4(5) . . ?
F5 C61 S2 116.6(6) . . ?
F4 C61 S2 105.0(6) . . ?
C91 Cl3B C91 102(2) . 2_654 ?
C91 Cl3B Cl3B 71(2) . 2_654 ?
C91 Cl3B Cl3B 31.4(6) 2_654 2_654 ?
Cl3B C91 Cl3 26.9(10) . . ?
Cl3B C91 Cl3B 78(2) . 2_654 ?
Cl3 C91 Cl3B 103.5(16) . 2_654 ?

loop_
_geom_bond_atom_site_label_1
_geom_bond_atom_site_label_2
_geom_bond_distance
_geom_bond_site_symmetry_2
_geom_bond_publ_flag
Se1 N11 2.149(5) 2_655 ?
Se1 N11 2.149(5) . ?
Se1 N21 2.159(5) . ?
Se1 N21 2.159(5) 2_655 ?
Cl1 C10 1.743(8) . ?
S1 O2 1.418(4) . ?
S1 O1 1.426(5) . ?
S1 O3 1.430(5) . ?
S1 C51 1.796(8) . ?
F1 C51 1.320(7) . ?
S2 O4 1.382(5) . ?
S2 O5 1.385(5) . ?
S2 O6 1.455(6) . ?
S2 C61 1.742(7) . ?
Se2 N31 2.141(8) 2_666 ?
Se2 N31 2.141(8) . ?
Se2 N41 2.144(5) . ?
Se2 N41 2.144(5) 2_666 ?
Cl2 C10 1.723(8) . ?
F2 C51 1.302(7) . ?
F3 C51 1.303(6) . ?
F4 C61 1.341(7) . ?
F5 C61 1.299(6) . ?
F6 C61 1.298(6) . ?
C10 H10A 0.9900 . ?
C10 H10B 0.9900 . ?
N11 C12 1.332(7) . ?
N11 C15 1.358(8) . ?
N12 C14 1.355(8) . ?
N12 C18 1.455(9) . ?
N12 C17 1.469(9) . ?
C12 C16 1.358(8) . ?
C12 H12A 0.9500 . ?
C13 C15 1.345(9) . ?
C13 C14 1.405(9) . ?
C13 H13A 0.9500 . ?
C14 C16 1.423(8) . ?
C15 H15A 0.9500 . ?
C16 H16A 0.9500 . ?
C17 H17A 0.9800 . ?
C17 H17B 0.9800 . ?
C17 H17C 0.9800 . ?
C18 H18A 0.9800 . ?
C18 H18B 0.9800 . ?
C18 H18C 0.9800 . ?
N21 C26 1.341(8) . ?
N21 C22 1.348(7) . ?
C22 C23 1.369(9) . ?
C22 H22A 0.9500 . ?
N22 C24 1.340(8) . ?
N22 C27 1.458(9) . ?
N22 C28 1.467(8) . ?
C23 C24 1.417(9) . ?
C23 H23A 0.9500 . ?
C24 C25 1.409(8) . ?
C25 C26 1.331(9) . ?
C25 H25A 0.9500 . ?
C26 H26A 0.9500 . ?
C27 H27A 0.9800 . ?
C27 H27B 0.9800 . ?
C27 H27C 0.9800 . ?
C28 H28A 0.9800 . ?
C28 H28B 0.9800 . ?
C28 H28C 0.9800 . ?
N31 C36 1.340(10) . ?
N31 C32 1.386(10) . ?
C32 C33 1.337(13) . ?
C32 H32A 0.9500 . ?
N32 C34 1.337(12) . ?
N32 C38 1.473(12) . ?
N32 C37 1.481(11) . ?
C33 C34 1.417(12) . ?
C33 H33A 0.9500 . ?
C34 C35 1.425(11) . ?
C35 C36 1.335(11) . ?
C35 H35A 0.9500 . ?
C36 H36A 0.9500 . ?
C37 H37A 0.9800 . ?
C37 H37B 0.9800 . ?
C37 H37C 0.9800 . ?
C38 H38A 0.9800 . ?
C38 H38B 0.9800 . ?
C38 H38C 0.9800 . ?
N41 C42 1.338(8) . ?
N41 C46 1.363(8) . ?
C42 C43 1.342(10) . ?
C42 H42A 0.9500 . ?
N42 C44 1.326(9) . ?
N42 C48 1.455(9) . ?
N42 C47 1.465(9) . ?
C43 C44 1.425(9) . ?
C43 H43A 0.9500 . ?
C44 C45 1.422(9) . ?
C45 C46 1.343(9) . ?
C45 H45A 0.9500 . ?
C46 H46A 0.9500 . ?
C47 H47A 0.9800 . ?
C47 H47B 0.9800 . ?
C47 H47C 0.9800 . ?
C48 H48A 0.9800 . ?
C48 H48B 0.9800 . ?
C48 H48C 0.9800 . ?
Cl3 C91 1.746(10) . ?
Cl3B C91 0.99(2) . ?
Cl3B C91 1.80(3) 2_654 ?
Cl3B Cl3B 1.86(3) 2_654 ?
C91 Cl3B 1.80(3) 2_654 ?

loop_
_geom_torsion_atom_site_label_1
_geom_torsion_atom_site_label_2
_geom_torsion_atom_site_label_3
_geom_torsion_atom_site_label_4
_geom_torsion
_geom_torsion_site_symmetry_1
_geom_torsion_site_symmetry_2
_geom_torsion_site_symmetry_3
_geom_torsion_site_symmetry_4
_geom_torsion_publ_flag
N11 Se1 N11 C12 -112(7) 2_655 . . . ?
N21 Se1 N11 C12 83.1(5) . . . . ?
N21 Se1 N11 C12 -96.9(5) 2_655 . . . ?
N11 Se1 N11 C15 77(7) 2_655 . . . ?
N21 Se1 N11 C15 -88.2(5) . . . . ?
N21 Se1 N11 C15 91.8(5) 2_655 . . . ?
C15 N11 C12 C16 0.0(9) . . . . ?
Se1 N11 C12 C16 -171.7(5) . . . . ?
C18 N12 C14 C13 1.8(10) . . . . ?
C17 N12 C14 C13 176.9(7) . . . . ?
C18 N12 C14 C16 -176.9(6) . . . . ?
C17 N12 C14 C16 -1.8(10) . . . . ?
C15 C13 C14 N12 -178.9(6) . . . . ?
C15 C13 C14 C16 -0.2(9) . . . . ?
C14 C13 C15 N11 -0.5(11) . . . . ?
C12 N11 C15 C13 0.6(10) . . . . ?
Se1 N11 C15 C13 172.3(5) . . . . ?
N11 C12 C16 C14 -0.7(10) . . . . ?
N12 C14 C16 C12 179.5(6) . . . . ?
C13 C14 C16 C12 0.7(9) . . . . ?
N11 Se1 N21 C26 100.4(5) 2_655 . . . ?
N11 Se1 N21 C26 -79.6(5) . . . . ?
N21 Se1 N21 C26 -101(12) 2_655 . . . ?
N11 Se1 N21 C22 -94.6(4) 2_655 . . . ?
N11 Se1 N21 C22 85.4(4) . . . . ?
N21 Se1 N21 C22 64(12) 2_655 . . . ?
C26 N21 C22 C23 -0.2(9) . . . . ?
Se1 N21 C22 C23 -165.8(5) . . . . ?
N21 C22 C23 C24 1.8(9) . . . . ?
C27 N22 C24 C25 0.4(11) . . . . ?
C28 N22 C24 C25 -179.6(6) . . . . ?
C27 N22 C24 C23 -179.7(7) . . . . ?
C28 N22 C24 C23 0.3(10) . . . . ?
C22 C23 C24 N22 176.7(6) . . . . ?
C22 C23 C24 C25 -3.3(9) . . . . ?
N22 C24 C25 C26 -176.6(6) . . . . ?
C23 C24 C25 C26 3.5(9) . . . . ?
C24 C25 C26 N21 -2.1(10) . . . . ?
C22 N21 C26 C25 0.3(9) . . . . ?
Se1 N21 C26 C25 165.8(5) . . . . ?
N31 Se2 N31 C36 -24(58) 2_666 . . . ?
N41 Se2 N31 C36 114.4(6) . . . . ?
N41 Se2 N31 C36 -65.6(6) 2_666 . . . ?
N31 Se2 N31 C32 152(58) 2_666 . . . ?
N41 Se2 N31 C32 -69.5(6) . . . . ?
N41 Se2 N31 C32 110.5(6) 2_666 . . . ?
C36 N31 C32 C33 2.0(12) . . . . ?
Se2 N31 C32 C33 -174.4(7) . . . . ?
N31 C32 C33 C34 0.4(14) . . . . ?
C38 N32 C34 C33 -168.3(8) . . . . ?
C37 N32 C34 C33 -0.1(14) . . . . ?
C38 N32 C34 C35 8.8(13) . . . . ?
C37 N32 C34 C35 177.0(8) . . . . ?
C32 C33 C34 N32 175.9(9) . . . . ?
C32 C33 C34 C35 -1.5(12) . . . . ?
N32 C34 C35 C36 -177.2(8) . . . . ?
C33 C34 C35 C36 0.1(11) . . . . ?
C34 C35 C36 N31 2.5(12) . . . . ?
C32 N31 C36 C35 -3.5(11) . . . . ?
Se2 N31 C36 C35 172.9(6) . . . . ?
N31 Se2 N41 C42 -94.0(6) 2_666 . . . ?
N31 Se2 N41 C42 86.0(6) . . . . ?
N41 Se2 N41 C42 161(50) 2_666 . . . ?
N31 Se2 N41 C46 86.6(6) 2_666 . . . ?
N31 Se2 N41 C46 -93.4(6) . . . . ?
N41 Se2 N41 C46 -18(50) 2_666 . . . ?
C46 N41 C42 C43 0.5(11) . . . . ?
Se2 N41 C42 C43 -178.9(6) . . . . ?
N41 C42 C43 C44 0.6(12) . . . . ?
C48 N42 C44 C45 -176.7(6) . . . . ?
C47 N42 C44 C45 -5.1(10) . . . . ?
C48 N42 C44 C43 3.0(10) . . . . ?
C47 N42 C44 C43 174.6(6) . . . . ?
C42 C43 C44 N42 178.6(7) . . . . ?
C42 C43 C44 C45 -1.7(10) . . . . ?
N42 C44 C45 C46 -178.3(7) . . . . ?
C43 C44 C45 C46 1.9(9) . . . . ?
C44 C45 C46 N41 -1.1(11) . . . . ?
C42 N41 C46 C45 -0.2(11) . . . . ?
Se2 N41 C46 C45 179.2(5) . . . . ?
O2 S1 C51 F2 -51.4(7) . . . . ?
O1 S1 C51 F2 70.4(7) . . . . ?
O3 S1 C51 F2 -172.3(6) . . . . ?
O2 S1 C51 F3 -174.0(6) . . . . ?
O1 S1 C51 F3 -52.2(7) . . . . ?
O3 S1 C51 F3 65.1(6) . . . . ?
O2 S1 C51 F1 67.9(7) . . . . ?
O1 S1 C51 F1 -170.4(6) . . . . ?
O3 S1 C51 F1 -53.1(6) . . . . ?
O4 S2 C61 F6 -49.3(8) . . . . ?
O5 S2 C61 F6 167.3(7) . . . . ?
O6 S2 C61 F6 54.4(8) . . . . ?
O4 S2 C61 F5 -179.6(7) . . . . ?
O5 S2 C61 F5 37.0(8) . . . . ?
O6 S2 C61 F5 -75.9(8) . . . . ?
O4 S2 C61 F4 69.4(8) . . . . ?
O5 S2 C61 F4 -74.0(8) . . . . ?
O6 S2 C61 F4 173.1(8) . . . . ?
C91 Cl3B C91 Cl3 -162.9(18) 2_654 . . . ?
Cl3B Cl3B C91 Cl3 -162.9(18) 2_654 . . . ?
C91 Cl3B C91 Cl3B -0.001(2) 2_654 . . 2_654 ?
